data_7052035
loop_
_publ_author_name
'Zheng, Zhanjiang'
'Zhao, Gang'
'Fablet, R\'emy'
'Bouyahyi, Miloud'
'Thomas, Christophe M.'
'Roisnel, Thierry'
'Casagrande Jr, Osvaldo'
'Carpentier, Jean-Fran\,cois'

_publ_section_title
;
 Zinc and enolato-magnesium complexes based on bi-, tri- and
 tetradentate aminophenolate ligands
;
_journal_issue 12
_journal_name_full 'New Journal of Chemistry'
_journal_page_first 2279
_journal_paper_doi 10.1039/b812754a
_journal_volume 32
_journal_year 2008
_chemical_compound_source 'synthesis as described'
_chemical_formula_moiety 'C35 H62 N6 O1 Si2 Zn1'
_chemical_formula_sum 'C35 H62 N6 O Si2 Zn'
_chemical_formula_weight 704.46
_chemical_name_systematic
;
?
;
_space_group_IT_number 2
_symmetry_cell_setting triclinic
_symmetry_Int_Tables_number 2
_symmetry_space_group_name_Hall '-P 1'
_symmetry_space_group_name_H-M 'P -1'
_atom_sites_solution_hydrogens geom
_atom_sites_solution_primary direct
_atom_sites_solution_secondary difmap
_audit_conform_dict_location ftp://ftp.iucr.org/pub/cif_core.dic
_audit_conform_dict_name cif_core.dic
_audit_conform_dict_version 2.3
_audit_creation_date 2007-03-07T16:43:18-00:00
_audit_creation_method 'WinGX routine CIF_UPDATE'
_cell_angle_alpha 62.3027(17)
_cell_angle_beta 88.2672(17)
_cell_angle_gamma 67.8521(17)
_cell_formula_units_Z 2
_cell_length_a 11.7495(4)
_cell_length_b 14.5448(5)
_cell_length_c 14.7216(5)
_cell_measurement_reflns_used 5339
_cell_measurement_temperature 100(2)
_cell_measurement_theta_max 27.50
_cell_measurement_theta_min 2.77
_cell_measurement_wavelength 0.71073
_cell_volume 2030.69(13)
_computing_cell_refinement 'Bruker SMART'
_computing_data_collection 'Bruker SMART'
_computing_data_reduction 'Bruker SAINT'
_computing_molecular_graphics 'Ortep-3 for Windows (Farrugia, 1997)'
_computing_publication_material 'WinGX publication routines (Farrugia, 1999)'
_computing_structure_refinement 'SHELXL-97 (Sheldrick, 1997)'
_computing_structure_solution 'SIR97 (Altomare et al., 1999)'
_diffrn_ambient_temperature 100(2)
_diffrn_detector 'CCD plate'
_diffrn_measured_fraction_theta_full 0.992
_diffrn_measured_fraction_theta_max 0.992
_diffrn_measurement_device_type 'APEXII, Bruker-AXS'
_diffrn_measurement_method 'CCD rotation images, thin slices'
_diffrn_radiation_monochromator graphite
_diffrn_radiation_probe x-ray
_diffrn_radiation_type MoK\a
_diffrn_radiation_wavelength 0.71073
_diffrn_reflns_av_R_equivalents 0.0379
_diffrn_reflns_av_unetI/netI 0.0569
_diffrn_reflns_limit_h_max 15
_diffrn_reflns_limit_h_min -15
_diffrn_reflns_limit_k_max 18
_diffrn_reflns_limit_k_min -18
_diffrn_reflns_limit_l_max 19
_diffrn_reflns_limit_l_min -19
_diffrn_reflns_number 19863
_diffrn_reflns_theta_full 27.48
_diffrn_reflns_theta_max 27.48
_diffrn_reflns_theta_min 3.03
_exptl_absorpt_coefficient_mu 0.696
_exptl_absorpt_correction_T_max 0.946
_exptl_absorpt_correction_T_min 0.816
_exptl_absorpt_correction_type multi-scan
_exptl_absorpt_process_details
;
[Sheldrick, G.M. (2002). SADABS Bruker AXS Inc., Madison, Wisconsin, USA]
;
_exptl_crystal_colour colourless
_exptl_crystal_density_diffrn 1.152
_exptl_crystal_density_method 'not measured'
_exptl_crystal_description prism
_exptl_crystal_F_000 760
_exptl_crystal_size_max 0.32
_exptl_crystal_size_mid 0.14
_exptl_crystal_size_min 0.08
_refine_diff_density_max 0.445
_refine_diff_density_min -0.311
_refine_diff_density_rms 0.067
_refine_ls_extinction_method none
_refine_ls_goodness_of_fit_ref 1.008
_refine_ls_hydrogen_treatment constr
_refine_ls_matrix_type full
_refine_ls_number_parameters 406
_refine_ls_number_reflns 9258
_refine_ls_number_restraints 0
_refine_ls_restrained_S_all 1.008
_refine_ls_R_factor_all 0.0583
_refine_ls_R_factor_gt 0.041
_refine_ls_shift/su_max 0.001
_refine_ls_shift/su_mean 0
_refine_ls_structure_factor_coef Fsqd
_refine_ls_weighting_details 'calc w=1/[\s^2^(Fo^2^)+(0.0480P)^2^+0.7946P] where P=(Fo^2^+2Fc^2^)/3'
_refine_ls_weighting_scheme calc
_refine_ls_wR_factor_gt 0.097
_refine_ls_wR_factor_ref 0.1059
_reflns_number_gt 7219
_reflns_number_total 9258
_reflns_threshold_expression >2sigma(I)
_cod_data_source_file b812754a.txt
_cod_data_source_block job_2
_cod_original_cell_volume 2030.70(13)
_cod_database_code 7052035

loop_
_symmetry_equiv_pos_as_xyz
'x, y, z'
'-x, -y, -z'

loop_
_atom_site_label
_atom_site_type_symbol
_atom_site_fract_x
_atom_site_fract_y
_atom_site_fract_z
_atom_site_U_iso_or_equiv
_atom_site_adp_type
_atom_site_occupancy
_atom_site_calc_flag
_atom_site_refinement_flags
_atom_site_disorder_assembly
_atom_site_disorder_group
Zn1 Zn 0.84092(2) 0.43536(2) 0.791540(19) 0.01583(8) Uani 1 d . . .
N1 N 0.82343(16) 0.58263(15) 0.76777(14) 0.0181(4) Uani 1 d . . .
Si1 Si 0.96242(6) 0.59683(5) 0.76257(5) 0.02135(14) Uani 1 d . . .
C1A C 1.0334(3) 0.5861(3) 0.6497(3) 0.0507(9) Uani 1 d . . .
H1A1 H 0.9745 0.6447 0.5845 0.076 Uiso 1 calc R . .
H1A2 H 1.052 0.5107 0.6583 0.076 Uiso 1 calc R . .
H1A3 H 1.1108 0.5975 0.6474 0.076 Uiso 1 calc R . .
C1B C 1.0826(2) 0.4816(2) 0.8808(2) 0.0395(7) Uani 1 d . . .
H1B1 H 1.0921 0.4072 0.8912 0.059 Uiso 1 calc R . .
H1B2 H 1.0562 0.4886 0.9419 0.059 Uiso 1 calc R . .
H1B3 H 1.1626 0.4883 0.8713 0.059 Uiso 1 calc R . .
C1C C 0.9512(2) 0.7352(2) 0.7483(2) 0.0336(6) Uani 1 d . . .
H1C1 H 0.8894 0.7986 0.6864 0.05 Uiso 1 calc R . .
H1C2 H 1.0328 0.7389 0.7407 0.05 Uiso 1 calc R . .
H1C3 H 0.9255 0.7405 0.8103 0.05 Uiso 1 calc R . .
Si2 Si 0.68099(6) 0.69104(5) 0.74300(5) 0.01938(13) Uani 1 d . . .
C2A C 0.6386(2) 0.8104(2) 0.60477(19) 0.0305(5) Uani 1 d . . .
H2A1 H 0.6435 0.7801 0.557 0.046 Uiso 1 calc R . .
H2A2 H 0.6969 0.847 0.5923 0.046 Uiso 1 calc R . .
H2A3 H 0.5534 0.8665 0.5929 0.046 Uiso 1 calc R . .
C2B C 0.6718(2) 0.7541(2) 0.8308(2) 0.0301(5) Uani 1 d . . .
H2B1 H 0.6948 0.6935 0.9037 0.045 Uiso 1 calc R . .
H2B2 H 0.5864 0.8101 0.8185 0.045 Uiso 1 calc R . .
H2B3 H 0.7293 0.7916 0.8158 0.045 Uiso 1 calc R . .
C2C C 0.5483(2) 0.6446(2) 0.76497(19) 0.0245(5) Uani 1 d . . .
H2C1 H 0.5656 0.5815 0.8362 0.037 Uiso 1 calc R . .
H2C2 H 0.5396 0.6196 0.7151 0.037 Uiso 1 calc R . .
H2C3 H 0.4707 0.7085 0.755 0.037 Uiso 1 calc R . .
N11 N 0.71672(16) 0.37520(15) 0.87385(14) 0.0176(4) Uani 1 d . . .
N12 N 0.62683(16) 0.35588(16) 0.83736(14) 0.0185(4) Uani 1 d . . .
C11 C 0.7736(2) 0.3837(2) 1.02809(19) 0.0291(5) Uani 1 d . . .
H11A H 0.8393 0.4007 0.99 0.044 Uiso 0.5 calc PR . .
H11B H 0.8118 0.3153 1.0963 0.044 Uiso 0.5 calc PR . .
H11C H 0.7215 0.4481 1.0379 0.044 Uiso 0.5 calc PR . .
H11D H 0.7424 0.3753 1.0927 0.044 Uiso 0.5 calc PR . .
H11E H 0.7699 0.4607 0.9865 0.044 Uiso 0.5 calc PR . .
H11F H 0.8602 0.328 1.0449 0.044 Uiso 0.5 calc PR . .
C12 C 0.6947(2) 0.36377(19) 0.96723(17) 0.0206(5) Uani 1 d . . .
C13 C 0.5912(2) 0.3370(2) 0.99038(19) 0.0259(5) Uani 1 d . . .
H13 H 0.5564 0.3242 1.052 0.031 Uiso 1 calc R . .
C14 C 0.5499(2) 0.3328(2) 0.90665(18) 0.0227(5) Uani 1 d . . .
C15 C 0.4421(2) 0.3102(2) 0.8860(2) 0.0330(6) Uani 1 d . . .
H15A H 0.4379 0.3163 0.8169 0.049 Uiso 0.5 calc PR . .
H15B H 0.3644 0.366 0.8885 0.049 Uiso 0.5 calc PR . .
H15C H 0.4533 0.2333 0.9391 0.049 Uiso 0.5 calc PR . .
H15D H 0.3992 0.2941 0.9461 0.049 Uiso 0.5 calc PR . .
H15E H 0.4726 0.2444 0.8745 0.049 Uiso 0.5 calc PR . .
H15F H 0.3838 0.3771 0.8239 0.049 Uiso 0.5 calc PR . .
C16 C 0.6111(2) 0.3712(2) 0.73232(18) 0.0218(5) Uani 1 d . . .
H16A H 0.5548 0.4514 0.6841 0.026 Uiso 1 calc R . .
H16B H 0.5703 0.3228 0.7325 0.026 Uiso 1 calc R . .
C17 C 0.7315(2) 0.3423(2) 0.69152(18) 0.0204(5) Uani 1 d . . .
H17A H 0.7932 0.2676 0.746 0.024 Uiso 1 calc R . .
H17B H 0.7162 0.3341 0.6305 0.024 Uiso 1 calc R . .
N21 N 0.78736(16) 0.42713(15) 0.66013(14) 0.0170(4) Uani 1 d . . .
C21 C 0.70533(19) 0.54242(19) 0.57894(17) 0.0192(4) Uani 1 d . . .
H21A H 0.7522 0.5909 0.5608 0.023 Uiso 1 calc R . .
H21B H 0.6339 0.5732 0.6091 0.023 Uiso 1 calc R . .
C22 C 0.6531(2) 0.5545(2) 0.47748(18) 0.0229(5) Uani 1 d . . .
H22A H 0.7213 0.5369 0.4391 0.028 Uiso 1 calc R . .
H22B H 0.613 0.5011 0.4935 0.028 Uiso 1 calc R . .
N23 N 0.56162(16) 0.67168(16) 0.41456(14) 0.0199(4) Uani 1 d . . .
N24 N 0.44631(16) 0.70233(17) 0.44152(15) 0.0222(4) Uani 1 d . . .
C25 C 0.2587(2) 0.8796(3) 0.3857(3) 0.0474(8) Uani 1 d . . .
H25A H 0.2276 0.8268 0.438 0.071 Uiso 1 calc R . .
H25B H 0.2058 0.9182 0.3175 0.071 Uiso 1 calc R . .
H25C H 0.2566 0.9362 0.405 0.071 Uiso 1 calc R . .
C26 C 0.3905(2) 0.8145(2) 0.3805(2) 0.0289(5) Uani 1 d . . .
C27 C 0.4698(3) 0.8556(2) 0.3159(2) 0.0340(6) Uani 1 d . . .
H27 H 0.4513 0.9323 0.2653 0.041 Uiso 1 calc R . .
C28 C 0.5795(2) 0.7625(2) 0.34070(19) 0.0272(5) Uani 1 d . . .
C29 C 0.7013(3) 0.7506(3) 0.3029(2) 0.0417(7) Uani 1 d . . .
H29A H 0.7596 0.6701 0.3382 0.063 Uiso 0.5 calc PR . .
H29B H 0.7363 0.7943 0.3182 0.063 Uiso 0.5 calc PR . .
H29C H 0.6877 0.7795 0.2275 0.063 Uiso 0.5 calc PR . .
H29D H 0.6961 0.8258 0.2511 0.063 Uiso 0.5 calc PR . .
H29E H 0.7194 0.7017 0.2711 0.063 Uiso 0.5 calc PR . .
H29F H 0.768 0.7165 0.3618 0.063 Uiso 0.5 calc PR . .
O31 O 1.00301(13) 0.30981(13) 0.83567(12) 0.0198(3) Uani 1 d . . .
C31 C 1.03793(19) 0.23334(18) 0.80322(17) 0.0173(4) Uani 1 d . . .
C32 C 0.99523(19) 0.26553(18) 0.69975(17) 0.0174(4) Uani 1 d . . .
C33 C 0.90792(19) 0.38566(19) 0.62461(17) 0.0186(4) Uani 1 d . . .
H33A H 0.9503 0.4364 0.6135 0.022 Uiso 1 calc R . .
H33B H 0.8893 0.391 0.5568 0.022 Uiso 1 calc R . .
C34 C 1.12057(19) 0.11784(18) 0.86992(17) 0.0175(4) Uani 1 d . . .
C35 C 1.1703(2) 0.0754(2) 0.98445(18) 0.0228(5) Uani 1 d . . .
C35A C 1.0607(2) 0.1005(2) 1.04264(19) 0.0312(6) Uani 1 d . . .
H35A H 1.0075 0.1823 1.0064 0.047 Uiso 1 calc R . .
H35B H 1.0937 0.0766 1.1141 0.047 Uiso 1 calc R . .
H35C H 1.0114 0.0585 1.0443 0.047 Uiso 1 calc R . .
C35B C 1.2524(2) 0.1358(2) 0.9870(2) 0.0298(5) Uani 1 d . . .
H35D H 1.2034 0.2184 0.9495 0.045 Uiso 1 calc R . .
H35E H 1.3243 0.1161 0.9537 0.045 Uiso 1 calc R . .
H35F H 1.2817 0.1112 1.0595 0.045 Uiso 1 calc R . .
C35C C 1.2504(2) -0.0530(2) 1.04462(19) 0.0312(6) Uani 1 d . . .
H35G H 1.2007 -0.0939 1.0442 0.047 Uiso 1 calc R . .
H35H H 1.279 -0.0757 1.1167 0.047 Uiso 1 calc R . .
H35I H 1.3229 -0.0716 1.0114 0.047 Uiso 1 calc R . .
C36 C 1.15966(19) 0.04437(19) 0.82837(17) 0.0185(4) Uani 1 d . . .
H36 H 1.2163 -0.0322 0.8729 0.022 Uiso 1 calc R . .
C37 C 1.1204(2) 0.07672(19) 0.72484(17) 0.0192(4) Uani 1 d . . .
C38 C 1.1756(2) -0.00712(19) 0.68279(18) 0.0224(5) Uani 1 d . . .
C38A C 1.1641(3) -0.1184(2) 0.7534(2) 0.0353(6) Uani 1 d . . .
H38A H 1.2048 -0.1498 0.8248 0.053 Uiso 1 calc R . .
H38B H 1.2044 -0.1728 0.7286 0.053 Uiso 1 calc R . .
H38C H 1.0757 -0.1045 0.7525 0.053 Uiso 1 calc R . .
C38B C 1.3134(2) -0.0295(2) 0.6794(2) 0.0340(6) Uani 1 d . . .
H38D H 1.3206 0.0425 0.6345 0.051 Uiso 1 calc R . .
H38E H 1.3496 -0.0817 0.6516 0.051 Uiso 1 calc R . .
H38F H 1.3583 -0.0637 0.75 0.051 Uiso 1 calc R . .
C38C C 1.1102(3) 0.0416(2) 0.5716(2) 0.0371(6) Uani 1 d . . .
H38G H 1.1176 0.1132 0.5254 0.056 Uiso 1 calc R . .
H38H H 1.0218 0.0559 0.5716 0.056 Uiso 1 calc R . .
H38I H 1.1495 -0.013 0.5469 0.056 Uiso 1 calc R . .
C39 C 1.03599(19) 0.18769(19) 0.66282(17) 0.0189(4) Uani 1 d . . .
H39 H 1.0047 0.2119 0.5931 0.023 Uiso 1 calc R . .

loop_
_atom_site_aniso_label
_atom_site_aniso_U_11
_atom_site_aniso_U_22
_atom_site_aniso_U_33
_atom_site_aniso_U_23
_atom_site_aniso_U_13
_atom_site_aniso_U_12
Zn1 0.01439(13) 0.01924(14) 0.01663(13) -0.01016(11) 0.00280(9) -0.00783(10)
N1 0.0162(9) 0.0207(10) 0.0217(10) -0.0129(8) 0.0040(7) -0.0087(8)
Si1 0.0205(3) 0.0254(3) 0.0265(3) -0.0160(3) 0.0080(3) -0.0136(3)
C1A 0.0574(19) 0.090(3) 0.062(2) -0.059(2) 0.0442(17) -0.060(2)
C1B 0.0251(13) 0.0324(15) 0.0599(19) -0.0218(15) -0.0071(13) -0.0106(12)
C1C 0.0325(14) 0.0285(14) 0.0446(16) -0.0174(13) 0.0029(12) -0.0176(12)
Si2 0.0187(3) 0.0198(3) 0.0192(3) -0.0107(3) 0.0035(2) -0.0060(3)
C2A 0.0273(13) 0.0278(13) 0.0269(13) -0.0094(11) 0.0044(11) -0.0073(11)
C2B 0.0283(13) 0.0312(14) 0.0349(14) -0.0233(12) 0.0058(11) -0.0071(11)
C2C 0.0183(11) 0.0281(13) 0.0284(13) -0.0172(11) 0.0063(10) -0.0064(10)
N11 0.0185(9) 0.0214(10) 0.0170(9) -0.0102(8) 0.0031(7) -0.0111(8)
N12 0.0188(9) 0.0241(10) 0.0177(9) -0.0117(8) 0.0039(7) -0.0120(8)
C11 0.0418(15) 0.0364(14) 0.0201(12) -0.0158(11) 0.0076(11) -0.0244(13)
C12 0.0238(11) 0.0218(12) 0.0189(11) -0.0111(10) 0.0044(9) -0.0105(10)
C13 0.0293(13) 0.0348(14) 0.0254(12) -0.0197(11) 0.0145(10) -0.0189(11)
C14 0.0200(11) 0.0272(12) 0.0265(12) -0.0164(11) 0.0084(10) -0.0114(10)
C15 0.0233(12) 0.0504(17) 0.0386(15) -0.0265(14) 0.0115(11) -0.0224(12)
C16 0.0202(11) 0.0301(13) 0.0218(12) -0.0154(11) 0.0045(9) -0.0135(10)
C17 0.0205(11) 0.0278(12) 0.0217(11) -0.0164(10) 0.0066(9) -0.0130(10)
N21 0.0146(9) 0.0210(9) 0.0170(9) -0.0112(8) 0.0031(7) -0.0065(8)
C21 0.0152(10) 0.0245(12) 0.0183(11) -0.0124(10) 0.0008(9) -0.0058(9)
C22 0.0194(11) 0.0284(13) 0.0210(12) -0.0144(10) 0.0003(9) -0.0065(10)
N23 0.0150(9) 0.0268(10) 0.0184(9) -0.0117(9) 0.0017(7) -0.0082(8)
N24 0.0141(9) 0.0324(11) 0.0239(10) -0.0182(9) 0.0026(8) -0.0076(8)
C25 0.0266(14) 0.0456(18) 0.064(2) -0.0355(17) -0.0022(14) 0.0033(13)
C26 0.0253(12) 0.0304(14) 0.0321(14) -0.0196(12) -0.0035(11) -0.0061(11)
C27 0.0432(15) 0.0259(13) 0.0275(14) -0.0079(12) -0.0052(12) -0.0146(12)
C28 0.0292(13) 0.0332(14) 0.0233(12) -0.0123(11) 0.0017(10) -0.0184(11)
C29 0.0421(16) 0.059(2) 0.0376(16) -0.0229(15) 0.0151(13) -0.0359(16)
O31 0.0177(8) 0.0221(8) 0.0233(8) -0.0152(7) 0.0001(6) -0.0062(7)
C31 0.0131(10) 0.0222(11) 0.0200(11) -0.0118(10) 0.0050(8) -0.0088(9)
C32 0.0137(10) 0.0204(11) 0.0188(11) -0.0099(9) 0.0039(8) -0.0073(9)
C33 0.0170(10) 0.0239(12) 0.0172(11) -0.0121(10) 0.0052(9) -0.0084(9)
C34 0.0139(10) 0.0214(11) 0.0184(11) -0.0088(9) 0.0030(8) -0.0095(9)
C35 0.0231(12) 0.0241(12) 0.0196(12) -0.0105(10) 0.0014(9) -0.0083(10)
C35A 0.0335(14) 0.0382(15) 0.0210(12) -0.0155(12) 0.0068(11) -0.0127(12)
C35B 0.0257(13) 0.0321(14) 0.0302(14) -0.0153(12) -0.0044(11) -0.0100(11)
C35C 0.0388(15) 0.0281(13) 0.0215(13) -0.0111(11) -0.0026(11) -0.0094(12)
C36 0.0165(10) 0.0171(11) 0.0203(11) -0.0085(9) 0.0039(9) -0.0063(9)
C37 0.0173(10) 0.0237(12) 0.0209(11) -0.0133(10) 0.0064(9) -0.0096(9)
C38 0.0250(12) 0.0225(12) 0.0217(12) -0.0134(10) 0.0055(10) -0.0083(10)
C38A 0.0536(17) 0.0305(14) 0.0363(15) -0.0228(13) 0.0174(13) -0.0235(13)
C38B 0.0266(13) 0.0311(14) 0.0465(17) -0.0234(13) 0.0142(12) -0.0087(11)
C38C 0.0397(15) 0.0384(16) 0.0324(15) -0.0271(13) 0.0039(12) -0.0025(13)
C39 0.0159(10) 0.0260(12) 0.0162(11) -0.0116(10) 0.0039(8) -0.0086(9)

loop_
_atom_type_symbol
_atom_type_description
_atom_type_scat_dispersion_real
_atom_type_scat_dispersion_imag
_atom_type_scat_source
C C 0.0033 0.0016 'International Tables Vol C Tables 4.2.6.8 and 6.1.1.4'
H H 0 0 'International Tables Vol C Tables 4.2.6.8 and 6.1.1.4'
N N 0.0061 0.0033 'International Tables Vol C Tables 4.2.6.8 and 6.1.1.4'
O O 0.0106 0.006 'International Tables Vol C Tables 4.2.6.8 and 6.1.1.4'
Si Si 0.0817 0.0704 'International Tables Vol C Tables 4.2.6.8 and 6.1.1.4'
Zn Zn 0.2839 1.4301 'International Tables Vol C Tables 4.2.6.8 and 6.1.1.4'

loop_
_geom_angle_atom_site_label_1
_geom_angle_atom_site_label_2
_geom_angle_atom_site_label_3
_geom_angle
_geom_angle_site_symmetry_1
_geom_angle_site_symmetry_3
_geom_angle_publ_flag
N1 Zn1 O31 121.17(7) . . ?
N1 Zn1 N11 116.17(7) . . ?
O31 Zn1 N11 108.62(7) . . ?
N1 Zn1 N21 116.65(7) . . ?
O31 Zn1 N21 95.71(6) . . ?
N11 Zn1 N21 93.50(7) . . ?
Si2 N1 Si1 124.00(10) . . ?
Si2 N1 Zn1 122.48(9) . . ?
Si1 N1 Zn1 113.27(10) . . ?
N1 Si1 C1B 112.25(11) . . ?
N1 Si1 C1C 114.64(10) . . ?
C1B Si1 C1C 106.53(12) . . ?
N1 Si1 C1A 111.58(11) . . ?
C1B Si1 C1A 105.21(15) . . ?
C1C Si1 C1A 105.97(13) . . ?
Si1 C1A H1A1 109.5 . . ?
Si1 C1A H1A2 109.5 . . ?
H1A1 C1A H1A2 109.5 . . ?
Si1 C1A H1A3 109.5 . . ?
H1A1 C1A H1A3 109.5 . . ?
H1A2 C1A H1A3 109.5 . . ?
Si1 C1B H1B1 109.5 . . ?
Si1 C1B H1B2 109.5 . . ?
H1B1 C1B H1B2 109.5 . . ?
Si1 C1B H1B3 109.5 . . ?
H1B1 C1B H1B3 109.5 . . ?
H1B2 C1B H1B3 109.5 . . ?
Si1 C1C H1C1 109.5 . . ?
Si1 C1C H1C2 109.5 . . ?
H1C1 C1C H1C2 109.5 . . ?
Si1 C1C H1C3 109.5 . . ?
H1C1 C1C H1C3 109.5 . . ?
H1C2 C1C H1C3 109.5 . . ?
N1 Si2 C2A 112.76(10) . . ?
N1 Si2 C2B 112.64(10) . . ?
C2A Si2 C2B 107.51(12) . . ?
N1 Si2 C2C 113.32(10) . . ?
C2A Si2 C2C 105.70(11) . . ?
C2B Si2 C2C 104.27(11) . . ?
Si2 C2A H2A1 109.5 . . ?
Si2 C2A H2A2 109.5 . . ?
H2A1 C2A H2A2 109.5 . . ?
Si2 C2A H2A3 109.5 . . ?
H2A1 C2A H2A3 109.5 . . ?
H2A2 C2A H2A3 109.5 . . ?
Si2 C2B H2B1 109.5 . . ?
Si2 C2B H2B2 109.5 . . ?
H2B1 C2B H2B2 109.5 . . ?
Si2 C2B H2B3 109.5 . . ?
H2B1 C2B H2B3 109.5 . . ?
H2B2 C2B H2B3 109.5 . . ?
Si2 C2C H2C1 109.5 . . ?
Si2 C2C H2C2 109.5 . . ?
H2C1 C2C H2C2 109.5 . . ?
Si2 C2C H2C3 109.5 . . ?
H2C1 C2C H2C3 109.5 . . ?
H2C2 C2C H2C3 109.5 . . ?
C12 N11 N12 105.90(16) . . ?
C12 N11 Zn1 126.75(14) . . ?
N12 N11 Zn1 126.64(13) . . ?
C14 N12 N11 110.96(17) . . ?
C14 N12 C16 125.75(17) . . ?
N11 N12 C16 122.97(16) . . ?
C12 C11 H11A 109.5 . . ?
C12 C11 H11B 109.5 . . ?
H11A C11 H11B 109.5 . . ?
C12 C11 H11C 109.5 . . ?
H11A C11 H11C 109.5 . . ?
H11B C11 H11C 109.5 . . ?
C12 C11 H11D 109.5 . . ?
H11A C11 H11D 141.1 . . ?
H11B C11 H11D 56.3 . . ?
H11C C11 H11D 56.3 . . ?
C12 C11 H11E 109.5 . . ?
H11A C11 H11E 56.3 . . ?
H11B C11 H11E 141.1 . . ?
H11C C11 H11E 56.3 . . ?
H11D C11 H11E 109.5 . . ?
C12 C11 H11F 109.5 . . ?
H11A C11 H11F 56.3 . . ?
H11B C11 H11F 56.3 . . ?
H11C C11 H11F 141.1 . . ?
H11D C11 H11F 109.5 . . ?
H11E C11 H11F 109.5 . . ?
N11 C12 C13 109.88(19) . . ?
N11 C12 C11 120.14(18) . . ?
C13 C12 C11 129.9(2) . . ?
C14 C13 C12 106.55(19) . . ?
C14 C13 H13 126.7 . . ?
C12 C13 H13 126.7 . . ?
N12 C14 C13 106.72(18) . . ?
N12 C14 C15 122.3(2) . . ?
C13 C14 C15 131.0(2) . . ?
C14 C15 H15A 109.5 . . ?
C14 C15 H15B 109.5 . . ?
H15A C15 H15B 109.5 . . ?
C14 C15 H15C 109.5 . . ?
H15A C15 H15C 109.5 . . ?
H15B C15 H15C 109.5 . . ?
C14 C15 H15D 109.5 . . ?
H15A C15 H15D 141.1 . . ?
H15B C15 H15D 56.3 . . ?
H15C C15 H15D 56.3 . . ?
C14 C15 H15E 109.5 . . ?
H15A C15 H15E 56.3 . . ?
H15B C15 H15E 141.1 . . ?
H15C C15 H15E 56.3 . . ?
H15D C15 H15E 109.5 . . ?
C14 C15 H15F 109.5 . . ?
H15A C15 H15F 56.3 . . ?
H15B C15 H15F 56.3 . . ?
H15C C15 H15F 141.1 . . ?
H15D C15 H15F 109.5 . . ?
H15E C15 H15F 109.5 . . ?
N12 C16 C17 114.06(18) . . ?
N12 C16 H16A 108.7 . . ?
C17 C16 H16A 108.7 . . ?
N12 C16 H16B 108.7 . . ?
C17 C16 H16B 108.7 . . ?
H16A C16 H16B 107.6 . . ?
N21 C17 C16 115.13(18) . . ?
N21 C17 H17A 108.5 . . ?
C16 C17 H17A 108.5 . . ?
N21 C17 H17B 108.5 . . ?
C16 C17 H17B 108.5 . . ?
H17A C17 H17B 107.5 . . ?
C21 N21 C17 114.22(17) . . ?
C21 N21 C33 109.79(16) . . ?
C17 N21 C33 109.21(16) . . ?
C21 N21 Zn1 108.75(12) . . ?
C17 N21 Zn1 110.37(13) . . ?
C33 N21 Zn1 104.01(12) . . ?
N21 C21 C22 116.93(18) . . ?
N21 C21 H21A 108.1 . . ?
C22 C21 H21A 108.1 . . ?
N21 C21 H21B 108.1 . . ?
C22 C21 H21B 108.1 . . ?
H21A C21 H21B 107.3 . . ?
N23 C22 C21 107.74(18) . . ?
N23 C22 H22A 110.2 . . ?
C21 C22 H22A 110.2 . . ?
N23 C22 H22B 110.2 . . ?
C21 C22 H22B 110.2 . . ?
H22A C22 H22B 108.5 . . ?
C28 N23 N24 112.26(19) . . ?
C28 N23 C22 128.61(19) . . ?
N24 N23 C22 118.27(18) . . ?
C26 N24 N23 104.63(18) . . ?
C26 C25 H25A 109.5 . . ?
C26 C25 H25B 109.5 . . ?
H25A C25 H25B 109.5 . . ?
C26 C25 H25C 109.5 . . ?
H25A C25 H25C 109.5 . . ?
H25B C25 H25C 109.5 . . ?
N24 C26 C27 111.0(2) . . ?
N24 C26 C25 120.3(2) . . ?
C27 C26 C25 128.7(3) . . ?
C28 C27 C26 106.1(2) . . ?
C28 C27 H27 127 . . ?
C26 C27 H27 127 . . ?
N23 C28 C27 106.0(2) . . ?
N23 C28 C29 121.9(2) . . ?
C27 C28 C29 132.1(2) . . ?
C28 C29 H29A 109.5 . . ?
C28 C29 H29B 109.5 . . ?
H29A C29 H29B 109.5 . . ?
C28 C29 H29C 109.5 . . ?
H29A C29 H29C 109.5 . . ?
H29B C29 H29C 109.5 . . ?
C28 C29 H29D 109.5 . . ?
H29A C29 H29D 141.1 . . ?
H29B C29 H29D 56.3 . . ?
H29C C29 H29D 56.3 . . ?
C28 C29 H29E 109.5 . . ?
H29A C29 H29E 56.3 . . ?
H29B C29 H29E 141.1 . . ?
H29C C29 H29E 56.3 . . ?
H29D C29 H29E 109.5 . . ?
C28 C29 H29F 109.5 . . ?
H29A C29 H29F 56.3 . . ?
H29B C29 H29F 56.3 . . ?
H29C C29 H29F 141.1 . . ?
H29D C29 H29F 109.5 . . ?
H29E C29 H29F 109.5 . . ?
C31 O31 Zn1 124.89(13) . . ?
O31 C31 C32 120.5(2) . . ?
O31 C31 C34 121.68(19) . . ?
C32 C31 C34 117.77(19) . . ?
C39 C32 C31 121.3(2) . . ?
C39 C32 C33 117.66(19) . . ?
C31 C32 C33 121.02(19) . . ?
N21 C33 C32 113.82(17) . . ?
N21 C33 H33A 108.8 . . ?
C32 C33 H33A 108.8 . . ?
N21 C33 H33B 108.8 . . ?
C32 C33 H33B 108.8 . . ?
H33A C33 H33B 107.7 . . ?
C36 C34 C31 118.4(2) . . ?
C36 C34 C35 120.5(2) . . ?
C31 C34 C35 121.03(19) . . ?
C35C C35 C35B 107.50(19) . . ?
C35C C35 C34 112.67(18) . . ?
C35B C35 C34 109.15(18) . . ?
C35C C35 C35A 107.3(2) . . ?
C35B C35 C35A 109.69(19) . . ?
C34 C35 C35A 110.50(18) . . ?
C35 C35A H35A 109.5 . . ?
C35 C35A H35B 109.5 . . ?
H35A C35A H35B 109.5 . . ?
C35 C35A H35C 109.5 . . ?
H35A C35A H35C 109.5 . . ?
H35B C35A H35C 109.5 . . ?
C35 C35B H35D 109.5 . . ?
C35 C35B H35E 109.5 . . ?
H35D C35B H35E 109.5 . . ?
C35 C35B H35F 109.5 . . ?
H35D C35B H35F 109.5 . . ?
H35E C35B H35F 109.5 . . ?
C35 C35C H35G 109.5 . . ?
C35 C35C H35H 109.5 . . ?
H35G C35C H35H 109.5 . . ?
C35 C35C H35I 109.5 . . ?
H35G C35C H35I 109.5 . . ?
H35H C35C H35I 109.5 . . ?
C34 C36 C37 124.0(2) . . ?
C34 C36 H36 118 . . ?
C37 C36 H36 118 . . ?
C39 C37 C36 116.6(2) . . ?
C39 C37 C38 122.5(2) . . ?
C36 C37 C38 120.8(2) . . ?
C38A C38 C38B 109.7(2) . . ?
C38A C38 C38C 108.9(2) . . ?
C38B C38 C38C 107.7(2) . . ?
C38A C38 C37 110.20(18) . . ?
C38B C38 C37 108.40(18) . . ?
C38C C38 C37 111.9(2) . . ?
C38 C38A H38A 109.5 . . ?
C38 C38A H38B 109.5 . . ?
H38A C38A H38B 109.5 . . ?
C38 C38A H38C 109.5 . . ?
H38A C38A H38C 109.5 . . ?
H38B C38A H38C 109.5 . . ?
C38 C38B H38D 109.5 . . ?
C38 C38B H38E 109.5 . . ?
H38D C38B H38E 109.5 . . ?
C38 C38B H38F 109.5 . . ?
H38D C38B H38F 109.5 . . ?
H38E C38B H38F 109.5 . . ?
C38 C38C H38G 109.5 . . ?
C38 C38C H38H 109.5 . . ?
H38G C38C H38H 109.5 . . ?
C38 C38C H38I 109.5 . . ?
H38G C38C H38I 109.5 . . ?
H38H C38C H38I 109.5 . . ?
C37 C39 C32 121.8(2) . . ?
C37 C39 H39 119.1 . . ?
C32 C39 H39 119.1 . . ?

loop_
_geom_bond_atom_site_label_1
_geom_bond_atom_site_label_2
_geom_bond_distance
_geom_bond_site_symmetry_2
_geom_bond_publ_flag
Zn1 N1 1.9310(17) . ?
Zn1 O31 1.9323(15) . ?
Zn1 N11 2.0575(16) . ?
Zn1 N21 2.1210(17) . ?
N1 Si2 1.7126(19) . ?
N1 Si1 1.7168(17) . ?
Si1 C1B 1.867(3) . ?
Si1 C1C 1.877(2) . ?
Si1 C1A 1.882(3) . ?
C1A H1A1 0.98 . ?
C1A H1A2 0.98 . ?
C1A H1A3 0.98 . ?
C1B H1B1 0.98 . ?
C1B H1B2 0.98 . ?
C1B H1B3 0.98 . ?
C1C H1C1 0.98 . ?
C1C H1C2 0.98 . ?
C1C H1C3 0.98 . ?
Si2 C2A 1.879(3) . ?
Si2 C2B 1.882(2) . ?
Si2 C2C 1.885(2) . ?
C2A H2A1 0.98 . ?
C2A H2A2 0.98 . ?
C2A H2A3 0.98 . ?
C2B H2B1 0.98 . ?
C2B H2B2 0.98 . ?
C2B H2B3 0.98 . ?
C2C H2C1 0.98 . ?
C2C H2C2 0.98 . ?
C2C H2C3 0.98 . ?
N11 C12 1.335(3) . ?
N11 N12 1.372(2) . ?
N12 C14 1.351(3) . ?
N12 C16 1.463(3) . ?
C11 C12 1.497(3) . ?
C11 H11A 0.98 . ?
C11 H11B 0.98 . ?
C11 H11C 0.98 . ?
C11 H11D 0.98 . ?
C11 H11E 0.98 . ?
C11 H11F 0.98 . ?
C12 C13 1.397(3) . ?
C13 C14 1.374(3) . ?
C13 H13 0.95 . ?
C14 C15 1.496(3) . ?
C15 H15A 0.98 . ?
C15 H15B 0.98 . ?
C15 H15C 0.98 . ?
C15 H15D 0.98 . ?
C15 H15E 0.98 . ?
C15 H15F 0.98 . ?
C16 C17 1.508(3) . ?
C16 H16A 0.99 . ?
C16 H16B 0.99 . ?
C17 N21 1.493(2) . ?
C17 H17A 0.99 . ?
C17 H17B 0.99 . ?
N21 C21 1.469(3) . ?
N21 C33 1.499(3) . ?
C21 C22 1.539(3) . ?
C21 H21A 0.99 . ?
C21 H21B 0.99 . ?
C22 N23 1.459(3) . ?
C22 H22A 0.99 . ?
C22 H22B 0.99 . ?
N23 C28 1.353(3) . ?
N23 N24 1.367(2) . ?
N24 C26 1.329(3) . ?
C25 C26 1.502(4) . ?
C25 H25A 0.98 . ?
C25 H25B 0.98 . ?
C25 H25C 0.98 . ?
C26 C27 1.402(4) . ?
C27 C28 1.371(4) . ?
C27 H27 0.95 . ?
C28 C29 1.497(3) . ?
C29 H29A 0.98 . ?
C29 H29B 0.98 . ?
C29 H29C 0.98 . ?
C29 H29D 0.98 . ?
C29 H29E 0.98 . ?
C29 H29F 0.98 . ?
O31 C31 1.331(2) . ?
C31 C32 1.413(3) . ?
C31 C34 1.422(3) . ?
C32 C39 1.398(3) . ?
C32 C33 1.500(3) . ?
C33 H33A 0.99 . ?
C33 H33B 0.99 . ?
C34 C36 1.396(3) . ?
C34 C35 1.544(3) . ?
C35 C35C 1.532(3) . ?
C35 C35B 1.541(3) . ?
C35 C35A 1.547(3) . ?
C35A H35A 0.98 . ?
C35A H35B 0.98 . ?
C35A H35C 0.98 . ?
C35B H35D 0.98 . ?
C35B H35E 0.98 . ?
C35B H35F 0.98 . ?
C35C H35G 0.98 . ?
C35C H35H 0.98 . ?
C35C H35I 0.98 . ?
C36 C37 1.403(3) . ?
C36 H36 0.95 . ?
C37 C39 1.379(3) . ?
C37 C38 1.540(3) . ?
C38 C38A 1.520(3) . ?
C38 C38B 1.531(3) . ?
C38 C38C 1.535(3) . ?
C38A H38A 0.98 . ?
C38A H38B 0.98 . ?
C38A H38C 0.98 . ?
C38B H38D 0.98 . ?
C38B H38E 0.98 . ?
C38B H38F 0.98 . ?
C38C H38G 0.98 . ?
C38C H38H 0.98 . ?
C38C H38I 0.98 . ?
C39 H39 0.95 . ?

loop_
_geom_torsion_atom_site_label_1
_geom_torsion_atom_site_label_2
_geom_torsion_atom_site_label_3
_geom_torsion_atom_site_label_4
_geom_torsion
_geom_torsion_site_symmetry_1
_geom_torsion_site_symmetry_2
_geom_torsion_site_symmetry_3
_geom_torsion_site_symmetry_4
_geom_torsion_publ_flag
O31 Zn1 N1 Si2 -172.47(9) . . . . ?
N11 Zn1 N1 Si2 -36.98(14) . . . . ?
N21 Zn1 N1 Si2 71.84(13) . . . . ?
O31 Zn1 N1 Si1 13.00(14) . . . . ?
N11 Zn1 N1 Si1 148.48(9) . . . . ?
N21 Zn1 N1 Si1 -102.70(10) . . . . ?
Si2 N1 Si1 C1B 131.07(14) . . . . ?
Zn1 N1 Si1 C1B -54.49(14) . . . . ?
Si2 N1 Si1 C1C 9.34(18) . . . . ?
Zn1 N1 Si1 C1C -176.22(11) . . . . ?
Si2 N1 Si1 C1A -111.12(17) . . . . ?
Zn1 N1 Si1 C1A 63.32(16) . . . . ?
Si1 N1 Si2 C2A 64.20(16) . . . . ?
Zn1 N1 Si2 C2A -109.74(13) . . . . ?
Si1 N1 Si2 C2B -57.70(16) . . . . ?
Zn1 N1 Si2 C2B 128.36(13) . . . . ?
Si1 N1 Si2 C2C -175.78(12) . . . . ?
Zn1 N1 Si2 C2C 10.28(16) . . . . ?
N1 Zn1 N11 C12 -54.0(2) . . . . ?
O31 Zn1 N11 C12 86.72(19) . . . . ?
N21 Zn1 N11 C12 -176.06(19) . . . . ?
N1 Zn1 N11 N12 114.98(17) . . . . ?
O31 Zn1 N11 N12 -104.29(17) . . . . ?
N21 Zn1 N11 N12 -7.07(18) . . . . ?
C12 N11 N12 C14 0.0(2) . . . . ?
Zn1 N11 N12 C14 -170.80(15) . . . . ?
C12 N11 N12 C16 173.9(2) . . . . ?
Zn1 N11 N12 C16 3.1(3) . . . . ?
N12 N11 C12 C13 0.1(3) . . . . ?
Zn1 N11 C12 C13 170.96(16) . . . . ?
N12 N11 C12 C11 -177.7(2) . . . . ?
Zn1 N11 C12 C11 -6.9(3) . . . . ?
N11 C12 C13 C14 -0.2(3) . . . . ?
C11 C12 C13 C14 177.4(2) . . . . ?
N11 N12 C14 C13 -0.2(3) . . . . ?
C16 N12 C14 C13 -173.9(2) . . . . ?
N11 N12 C14 C15 179.0(2) . . . . ?
C16 N12 C14 C15 5.3(4) . . . . ?
C12 C13 C14 N12 0.3(3) . . . . ?
C12 C13 C14 C15 -178.9(3) . . . . ?
C14 N12 C16 C17 -153.1(2) . . . . ?
N11 N12 C16 C17 33.9(3) . . . . ?
N12 C16 C17 N21 -73.8(3) . . . . ?
C16 C17 N21 C21 -58.4(2) . . . . ?
C16 C17 N21 C33 178.21(18) . . . . ?
C16 C17 N21 Zn1 64.5(2) . . . . ?
N1 Zn1 N21 C21 -19.41(15) . . . . ?
O31 Zn1 N21 C21 -148.62(12) . . . . ?
N11 Zn1 N21 C21 102.26(13) . . . . ?
N1 Zn1 N21 C17 -145.44(13) . . . . ?
O31 Zn1 N21 C17 85.35(14) . . . . ?
N11 Zn1 N21 C17 -23.77(14) . . . . ?
N1 Zn1 N21 C33 97.54(13) . . . . ?
O31 Zn1 N21 C33 -31.67(13) . . . . ?
N11 Zn1 N21 C33 -140.79(13) . . . . ?
C17 N21 C21 C22 -54.7(2) . . . . ?
C33 N21 C21 C22 68.3(2) . . . . ?
Zn1 N21 C21 C22 -178.46(14) . . . . ?
N21 C21 C22 N23 172.28(16) . . . . ?
C21 C22 N23 C28 91.6(3) . . . . ?
C21 C22 N23 N24 -76.8(2) . . . . ?
C28 N23 N24 C26 1.8(2) . . . . ?
C22 N23 N24 C26 172.08(18) . . . . ?
N23 N24 C26 C27 -0.7(3) . . . . ?
N23 N24 C26 C25 178.4(2) . . . . ?
N24 C26 C27 C28 -0.5(3) . . . . ?
C25 C26 C27 C28 -179.6(2) . . . . ?
N24 N23 C28 C27 -2.2(3) . . . . ?
C22 N23 C28 C27 -171.2(2) . . . . ?
N24 N23 C28 C29 176.7(2) . . . . ?
C22 N23 C28 C29 7.7(4) . . . . ?
C26 C27 C28 N23 1.6(3) . . . . ?
C26 C27 C28 C29 -177.1(3) . . . . ?
N1 Zn1 O31 C31 -141.79(15) . . . . ?
N11 Zn1 O31 C31 79.82(16) . . . . ?
N21 Zn1 O31 C31 -15.82(16) . . . . ?
Zn1 O31 C31 C32 35.2(2) . . . . ?
Zn1 O31 C31 C34 -145.94(15) . . . . ?
O31 C31 C32 C39 176.68(17) . . . . ?
C34 C31 C32 C39 -2.2(3) . . . . ?
O31 C31 C32 C33 -1.2(3) . . . . ?
C34 C31 C32 C33 179.99(17) . . . . ?
C21 N21 C33 C32 -176.49(16) . . . . ?
C17 N21 C33 C32 -50.5(2) . . . . ?
Zn1 N21 C33 C32 67.28(18) . . . . ?
C39 C32 C33 N21 123.44(19) . . . . ?
C31 C32 C33 N21 -58.7(2) . . . . ?
O31 C31 C34 C36 -175.72(17) . . . . ?
C32 C31 C34 C36 3.1(3) . . . . ?
O31 C31 C34 C35 1.9(3) . . . . ?
C32 C31 C34 C35 -179.26(17) . . . . ?
C36 C34 C35 C35C -6.4(3) . . . . ?
C31 C34 C35 C35C 176.03(19) . . . . ?
C36 C34 C35 C35B 112.9(2) . . . . ?
C31 C34 C35 C35B -64.6(2) . . . . ?
C36 C34 C35 C35A -126.4(2) . . . . ?
C31 C34 C35 C35A 56.1(3) . . . . ?
C31 C34 C36 C37 -1.4(3) . . . . ?
C35 C34 C36 C37 -179.03(18) . . . . ?
C34 C36 C37 C39 -1.4(3) . . . . ?
C34 C36 C37 C38 175.35(18) . . . . ?
C39 C37 C38 C38A -130.5(2) . . . . ?
C36 C37 C38 C38A 52.9(3) . . . . ?
C39 C37 C38 C38B 109.5(2) . . . . ?
C36 C37 C38 C38B -67.1(3) . . . . ?
C39 C37 C38 C38C -9.1(3) . . . . ?
C36 C37 C38 C38C 174.3(2) . . . . ?
C36 C37 C39 C32 2.5(3) . . . . ?
C38 C37 C39 C32 -174.24(18) . . . . ?
C31 C32 C39 C37 -0.7(3) . . . . ?
C33 C32 C39 C37 177.19(18) . . . . ?
